data_7042699
loop_
_publ_author_name
'Sietzen, Malte'
'Batke, Sonja'
'Antoni, Patrick W.'
'Wadepohl, Hubert'
'Ballmann, Joachim'

_publ_section_title
;
 Benzylene-linked [PNP] scaffolds and their cyclometalated zirconium and
 hafnium complexes
;
_journal_name_full 'Dalton Trans.'
_journal_paper_doi 10.1039/C7DT00413C
_journal_year 2017
_chemical_formula_moiety 'C38 H33 N P2'
_chemical_formula_sum 'C38 H33 N P2'
_chemical_formula_weight 565.59
_chemical_properties_physical air-sensitive
_space_group_crystal_system triclinic
_space_group_IT_number 2
_space_group_name_Hall '-P 1'
_space_group_name_H-M_alt 'P -1'
_symmetry_cell_setting triclinic
_symmetry_Int_Tables_number 2
_symmetry_space_group_name_Hall '-P 1'
_symmetry_space_group_name_H-M 'P -1'
_atom_sites_solution_hydrogens mixed
_atom_sites_solution_primary iterative
_atom_sites_solution_secondary difmap
_audit_block_code ba_sb17
_audit_creation_date
;
'Wed Oct 29 13:37:29 2014'
;
_audit_creation_method
;
Olex2 1.2
(compiled 2014.08.28 svn.r2986 for OlexSys, GUI svn.r4874)
;
_audit_update_record
;
2017-03-17 deposited with the CCDC.
2017-04-05 downloaded from the CCDC.
;
_cell_angle_alpha 111.4620(12)
_cell_angle_beta 107.2399(11)
_cell_angle_gamma 96.1928(10)
_cell_formula_units_Z 2
_cell_length_a 10.66534(12)
_cell_length_b 12.26799(17)
_cell_length_c 13.52930(18)
_cell_measurement_reflns_used 42383
_cell_measurement_temperature 120(1)
_cell_measurement_theta_max 28.7950
_cell_measurement_theta_min 3.7870
_cell_volume 1526.14(4)
_computing_cell_refinement
;
CrysAlisPro, Agilent Technologies,
Version 1.171.37.34k (release 13-08-2014 CrysAlis171 .NET)
(compiled Aug 13 2014,16:31:05)
;
_computing_data_collection
;
CrysAlisPro, Agilent Technologies,
Version 1.171.37.34k (release 13-08-2014 CrysAlis171 .NET)
(compiled Aug 13 2014,16:31:05)
;
_computing_data_reduction
;
CrysAlisPro, Agilent Technologies,
Version 1.171.37.34k (release 13-08-2014 CrysAlis171 .NET)
(compiled Aug 13 2014,16:31:05)
;
_computing_molecular_graphics 'Olex2 (Dolomanov et al., 2009)'
_computing_publication_material 'encif (Wadepohl, 2009-14); encifer 1.5 (CCDC, 2014)'
_computing_structure_refinement 'ShelXL (Sheldrick, 2008)'
_computing_structure_solution 'SUPERFLIP (Palatinus, 2007-2009)'
_diffrn_ambient_environment 'perfluoro polyether oil / N~2~'
_diffrn_ambient_temperature 120(1)
_diffrn_detector 'CCD plate'
_diffrn_detector_area_resol_mean 7.9621
_diffrn_detector_type Eos
_diffrn_measured_fraction_theta_full 0.998
_diffrn_measured_fraction_theta_max 0.971
_diffrn_measurement_details
;
#__ type_ start__ end____ width___ exp.time_
  1 omega  -46.00   51.00   0.5000    5.0000
omega____ theta____ kappa____ phi______ frames
    -       18.8505  -80.0000  -35.1244 194

#__ type_ start__ end____ width___ exp.time_
  2 omega  -10.00   81.00   0.5000    5.0000
omega____ theta____ kappa____ phi______ frames
    -       18.8505   77.0000   90.0000 182

#__ type_ start__ end____ width___ exp.time_
  3 omega   -6.00   88.00   0.5000    5.0000
omega____ theta____ kappa____ phi______ frames
    -       18.8505   77.0000 -120.0000 188

#__ type_ start__ end____ width___ exp.time_
  4 omega  -50.00  -11.00   0.5000    5.0000
omega____ theta____ kappa____ phi______ frames
    -       18.8505  -57.0000    0.0000 78

#__ type_ start__ end____ width___ exp.time_
  5 omega   -2.00   82.00   0.5000    5.0000
omega____ theta____ kappa____ phi______ frames
    -       18.8505   57.0000    0.0000 168

#__ type_ start__ end____ width___ exp.time_
  6 omega    0.00   38.00   0.5000    5.0000
omega____ theta____ kappa____ phi______ frames
    -       18.8505   57.0000 -150.0000 76

#__ type_ start__ end____ width___ exp.time_
  7 omega  -51.00   48.00   0.5000    5.0000
omega____ theta____ kappa____ phi______ frames
    -       18.8505  -77.0000   60.0000 198

#__ type_ start__ end____ width___ exp.time_
  8 omega  -45.00  -19.00   0.5000    5.0000
omega____ theta____ kappa____ phi______ frames
    -       18.8505  -77.0000 -150.0000 52

#__ type_ start__ end____ width___ exp.time_
  9 omega   21.00   49.00   0.5000    5.0000
omega____ theta____ kappa____ phi______ frames
    -       18.8505  -77.0000 -150.0000 56

#__ type_ start__ end____ width___ exp.time_
 10 omega  -46.00   49.00   0.5000    5.0000
omega____ theta____ kappa____ phi______ frames
    -       18.8505  -77.0000 -120.0000 190

#__ type_ start__ end____ width___ exp.time_
 11 omega    6.00   33.00   0.5000    5.0000
omega____ theta____ kappa____ phi______ frames
    -       18.8505  -38.0000   30.0000 54

#__ type_ start__ end____ width___ exp.time_
 12 omega  -45.00   51.00   0.5000    5.0000
omega____ theta____ kappa____ phi______ frames
    -       18.8505  -80.0000  133.9178 192

#__ type_ start__ end____ width___ exp.time_
 13 omega  -50.00   40.00   0.5000    5.0000
omega____ theta____ kappa____ phi______ frames
    -       18.8505  -57.0000   60.0000 180

#__ type_ start__ end____ width___ exp.time_
 14 omega  -25.00   92.00   0.5000    5.0000
omega____ theta____ kappa____ phi______ frames
    -       18.8505   19.0000   90.0000 234

#__ type_ start__ end____ width___ exp.time_
 15 omega   -3.00   88.00   0.5000    5.0000
omega____ theta____ kappa____ phi______ frames
    -       18.8505   57.0000 -150.0000 182

#__ type_ start__ end____ width___ exp.time_
 16 omega   -3.00   88.00   0.5000    5.0000
omega____ theta____ kappa____ phi______ frames
    -       18.8505   57.0000  -30.0000 182

#__ type_ start__ end____ width___ exp.time_
 17 omega  -50.00   40.00   0.5000    5.0000
omega____ theta____ kappa____ phi______ frames
    -       18.8505  -57.0000 -120.0000 180

#__ type_ start__ end____ width___ exp.time_
 18 omega  -11.00   89.00   0.5000    5.0000
omega____ theta____ kappa____ phi______ frames
    -       18.8505   77.0000   60.0000 200

#__ type_ start__ end____ width___ exp.time_
 19 omega  -51.00   49.00   0.5000    5.0000
omega____ theta____ kappa____ phi______ frames
    -       18.8505  -77.0000   90.0000 200

#__ type_ start__ end____ width___ exp.time_
 20 omega  -54.00   44.00   0.5000    5.0000
omega____ theta____ kappa____ phi______ frames
    -       18.8505  -38.0000  -30.0000 196

#__ type_ start__ end____ width___ exp.time_
 21 omega  -51.00   49.00   0.5000    5.0000
omega____ theta____ kappa____ phi______ frames
    -       18.8505  -77.0000 -120.0000 200

#__ type_ start__ end____ width___ exp.time_
 22 omega  -50.00   40.00   0.5000    5.0000
omega____ theta____ kappa____ phi______ frames
    -       18.8505  -57.0000  150.0000 180

#__ type_ start__ end____ width___ exp.time_
 23 omega  -50.00   40.00   0.5000    5.0000
omega____ theta____ kappa____ phi______ frames
    -       18.8505  -57.0000  -90.0000 180

#__ type_ start__ end____ width___ exp.time_
 24 omega  -46.00   51.00   0.5000    5.0000
omega____ theta____ kappa____ phi______ frames
    -       18.8505  -80.0000  -35.1244 194

#__ type_ start__ end____ width___ exp.time_
 25 omega  -51.00   49.00   0.5000    5.0000
omega____ theta____ kappa____ phi______ frames
    -       18.8505  -77.0000 -150.0000 200

#__ type_ start__ end____ width___ exp.time_
 26 omega  -51.00   49.00   0.5000    5.0000
omega____ theta____ kappa____ phi______ frames
    -       18.8505  -77.0000    0.0000 200

#__ type_ start__ end____ width___ exp.time_
 27 omega  -54.00   92.00   0.5000    5.0000
omega____ theta____ kappa____ phi______ frames
    -       18.8505    0.0000    0.0000 292

#__ type_ start__ end____ width___ exp.time_
 28 omega  -54.00   92.00   0.5000    5.0000
omega____ theta____ kappa____ phi______ frames
    -       18.8505    0.0000  120.0000 292

#__ type_ start__ end____ width___ exp.time_
 29 omega  -54.00   92.00   0.5000    5.0000
omega____ theta____ kappa____ phi______ frames
    -       18.8505    0.0000  240.0000 292

#__ type_ start__ end____ width___ exp.time_
 30 phi      0.00  120.00   0.5000    5.0000
omega____ theta____ kappa____ phi______ frames
  40.0000   18.8505    0.0000     -     240

#__ type_ start__ end____ width___ exp.time_
 31 phi      0.00  120.00   0.5000    5.0000
omega____ theta____ kappa____ phi______ frames
  18.8505   18.8505  -20.0000     -     240

#__ type_ start__ end____ width___ exp.time_
 32 omega  -46.00   51.00   0.5000    5.0000
omega____ theta____ kappa____ phi______ frames
    -       18.8505  -80.0000  133.9178 194

#__ type_ start__ end____ width___ exp.time_
 33 phi      0.00  120.00   0.5000    5.0000
omega____ theta____ kappa____ phi______ frames
  18.8505   18.8505  -40.0000     -     240

#__ type_ start__ end____ width___ exp.time_
 34 phi      0.00  120.00   0.5000    5.0000
omega____ theta____ kappa____ phi______ frames
  18.8505   18.8505   40.0000     -     240

#__ type_ start__ end____ width___ exp.time_
 35 phi      0.00  120.00   0.5000    5.0000
omega____ theta____ kappa____ phi______ frames
  18.8505   18.8505  -60.0000     -     240

#__ type_ start__ end____ width___ exp.time_
 36 phi      0.00  120.00   0.5000    5.0000
omega____ theta____ kappa____ phi______ frames
  18.8505   18.8505   60.0000     -     240

#__ type_ start__ end____ width___ exp.time_
 37 phi    120.00  240.00   0.5000    5.0000
omega____ theta____ kappa____ phi______ frames
  40.0000   18.8505    0.0000     -     240

#__ type_ start__ end____ width___ exp.time_
 38 phi    120.00  240.00   0.5000    5.0000
omega____ theta____ kappa____ phi______ frames
  18.8505   18.8505  -20.0000     -     240

#__ type_ start__ end____ width___ exp.time_
 39 phi    120.00  240.00   0.5000    5.0000
omega____ theta____ kappa____ phi______ frames
  18.8505   18.8505   20.0000     -     240

#__ type_ start__ end____ width___ exp.time_
 40 phi    120.00  240.00   0.5000    5.0000
omega____ theta____ kappa____ phi______ frames
  18.8505   18.8505  -40.0000     -     240

#__ type_ start__ end____ width___ exp.time_
 41 phi    120.00  240.00   0.5000    5.0000
omega____ theta____ kappa____ phi______ frames
  18.8505   18.8505   40.0000     -     240

#__ type_ start__ end____ width___ exp.time_
 42 phi      0.00  120.00   0.5000    5.0000
omega____ theta____ kappa____ phi______ frames
  18.8505   18.8505   20.0000     -     240

#__ type_ start__ end____ width___ exp.time_
 43 phi    120.00  240.00   0.5000    5.0000
omega____ theta____ kappa____ phi______ frames
  18.8505   18.8505   60.0000     -     240

#__ type_ start__ end____ width___ exp.time_
 44 phi    240.00  360.00   0.5000    5.0000
omega____ theta____ kappa____ phi______ frames
  40.0000   18.8505    0.0000     -     240

#__ type_ start__ end____ width___ exp.time_
 45 phi    240.00  360.00   0.5000    5.0000
omega____ theta____ kappa____ phi______ frames
  18.8505   18.8505  -20.0000     -     240

#__ type_ start__ end____ width___ exp.time_
 46 phi    240.00  360.00   0.5000    5.0000
omega____ theta____ kappa____ phi______ frames
  18.8505   18.8505   20.0000     -     240

#__ type_ start__ end____ width___ exp.time_
 47 phi    240.00  360.00   0.5000    5.0000
omega____ theta____ kappa____ phi______ frames
  18.8505   18.8505  -40.0000     -     240

#__ type_ start__ end____ width___ exp.time_
 48 phi    240.00  360.00   0.5000    5.0000
omega____ theta____ kappa____ phi______ frames
  18.8505   18.8505   40.0000     -     240

#__ type_ start__ end____ width___ exp.time_
 49 phi    240.00  360.00   0.5000    5.0000
omega____ theta____ kappa____ phi______ frames
  18.8505   18.8505  -60.0000     -     240

#__ type_ start__ end____ width___ exp.time_
 50 phi    240.00  360.00   0.5000    5.0000
omega____ theta____ kappa____ phi______ frames
  18.8505   18.8505   60.0000     -     240

#__ type_ start__ end____ width___ exp.time_
 51 omega  -25.00   44.00   0.5000    5.0000
omega____ theta____ kappa____ phi______ frames
    -       18.8505   19.0000 -180.0000 138

#__ type_ start__ end____ width___ exp.time_
 52 phi    120.00  240.00   0.5000    5.0000
omega____ theta____ kappa____ phi______ frames
  18.8505   18.8505  -60.0000     -     240

;
_diffrn_measurement_device 'four-circle diffractometer'
_diffrn_measurement_device_type 'Agilent SuperNova, Dual, Cu at zero, Eos'
_diffrn_measurement_method '\w and \p scans'
_diffrn_measurement_specimen_support 'polyimid foil'
_diffrn_orient_matrix_UB_11 0.0018146000
_diffrn_orient_matrix_UB_12 0.0461112000
_diffrn_orient_matrix_UB_13 0.0511959000
_diffrn_orient_matrix_UB_21 0.0666681000
_diffrn_orient_matrix_UB_22 -0.0021681000
_diffrn_orient_matrix_UB_23 0.0283132000
_diffrn_orient_matrix_UB_31 0.0265738000
_diffrn_orient_matrix_UB_32 0.0444019000
_diffrn_orient_matrix_UB_33 -0.0152421000
_diffrn_radiation_monochromator mirror
_diffrn_radiation_probe x-ray
_diffrn_radiation_type 'Mo K\a'
_diffrn_radiation_wavelength 0.71073
_diffrn_reflns_av_R_equivalents 0.0628
_diffrn_reflns_av_unetI/netI 0.0268
_diffrn_reflns_Laue_measured_fraction_full 0.998
_diffrn_reflns_Laue_measured_fraction_max 0.971
_diffrn_reflns_limit_h_max 14
_diffrn_reflns_limit_h_min -14
_diffrn_reflns_limit_k_max 16
_diffrn_reflns_limit_k_min -16
_diffrn_reflns_limit_l_max 18
_diffrn_reflns_limit_l_min -18
_diffrn_reflns_number 161760
_diffrn_reflns_point_group_measured_fraction_full 0.998
_diffrn_reflns_point_group_measured_fraction_max 0.971
_diffrn_reflns_theta_full 25.242
_diffrn_reflns_theta_max 29.100
_diffrn_reflns_theta_min 3.315
_diffrn_source 'microfocus X-Ray tube'
_exptl_absorpt_coefficient_mu 0.170
_exptl_absorpt_correction_T_max 0.979
_exptl_absorpt_correction_T_min 0.973
_exptl_absorpt_correction_type gaussian
_exptl_absorpt_process_details
;
CrysAlisPro, Agilent Technologies,
Version 1.171.37.34k (release 13-08-2014 CrysAlis171 .NET)
(compiled Aug 13 2014,16:31:05)
Numerical absorption correction based on gaussian integration over
            a multifaceted crystal model
Empirical absorption correction using spherical harmonics,
 implemented in SCALE3 ABSPACK scaling algorithm.
;
_exptl_crystal_colour colourless
_exptl_crystal_colour_primary colourless
_exptl_crystal_density_diffrn 1.231
_exptl_crystal_description irregular
_exptl_crystal_F_000 596
_exptl_crystal_size_max 0.2317
_exptl_crystal_size_mid 0.2162
_exptl_crystal_size_min 0.1815
_refine_diff_density_max 0.408
_refine_diff_density_min -0.280
_refine_diff_density_rms 0.048
_refine_ls_extinction_method none
_refine_ls_goodness_of_fit_ref 1.187
_refine_ls_hydrogen_treatment mixed
_refine_ls_matrix_type full
_refine_ls_number_parameters 373
_refine_ls_number_reflns 7949
_refine_ls_number_restraints 0
_refine_ls_restrained_S_all 1.187
_refine_ls_R_factor_all 0.0598
_refine_ls_R_factor_gt 0.0520
_refine_ls_shift/su_max 0.001
_refine_ls_shift/su_mean 0.000
_refine_ls_structure_factor_coef Fsqd
_refine_ls_weighting_details 'w=1/[\s^2^(Fo^2^)+(0.0273P)^2^+1.0441P] where P=(Fo^2^+2Fc^2^)/3'
_refine_ls_weighting_scheme calc
_refine_ls_wR_factor_gt 0.1049
_refine_ls_wR_factor_ref 0.1078
_reflns_Friedel_coverage 0.000
_reflns_number_gt 7293
_reflns_number_total 7949
_reflns_threshold_expression 'I > 2\s(I)'
_cod_data_source_file c7dt00413c2.cif
_cod_data_source_block ba_sb17
_cod_database_code 7042699
_audit_block_refno 2227
_audit_block_usercomment 'sb_jb198, irregular, colourless'
_chemical_oxdiff_formula 'C38 H33 N P2'
_chemical_oxdiff_usercomment 'sb_jb198, irregular, colourless'
_shelx_space_group_comment
;
The symmetry employed for this shelxl refinement is uniquely defined
by the following loop, which should always be used as a source of
symmetry information in preference to the above space-group names.
They are only intended as comments.
;
_shelx_estimated_absorpt_t_max 0.983
_shelx_estimated_absorpt_t_min 0.983
_reflns_odcompleteness_completeness 99.79
_reflns_odcompleteness_iscentric 1
_reflns_odcompleteness_theta 26.32
_shelxl_version_number 2014/6
_olex2_refinement_description
;
1. Fixed Uiso
 At 1.2 times of:
  All C(H) groups, All C(H,H) groups, All N(H) groups
2.a Secondary CH2 refined with riding coordinates:
 C1(H1A,H1B), C20(H20A,H20B)
2.b Aromatic/amide H refined with riding coordinates:
 C4(H4), C5(H5), C6(H6), C7(H7), C9(H9), C10(H10), C11(H11), C12(H12),
 C13(H13), C15(H15), C16(H16), C17(H17), C18(H18), C19(H19), C23(H23), C24(H24),
  C25(H25), C26(H26), C28(H28), C29(H29), C30(H30), C31(H31), C32(H32),
 C34(H34), C35(H35), C36(H36), C37(H37), C38(H38)
;
_olex2_submission_special_instructions 'No special instructions were received'
_cell_oxdiff_length_a 10.66534(12)
_cell_oxdiff_length_b 12.26799(17)
_cell_oxdiff_length_c 13.52930(18)
_cell_oxdiff_angle_alpha 111.4620(12)
_cell_oxdiff_angle_beta 107.2399(11)
_cell_oxdiff_angle_gamma 96.1928(10)
_cell_oxdiff_volume 1526.14(3)
_cell_oxdiff_measurement_reflns_used 42383

loop_
_symmetry_equiv_pos_as_xyz
'x, y, z'
'-x, -y, -z'

loop_
_atom_site_label
_atom_site_type_symbol
_atom_site_fract_x
_atom_site_fract_y
_atom_site_fract_z
_atom_site_U_iso_or_equiv
_atom_site_adp_type
_atom_site_occupancy
_atom_site_site_symmetry_order
_atom_site_calc_flag
_atom_site_refinement_flags_posn
P1 P 0.34052(4) 0.82324(4) 0.21516(3) 0.01948(10) Uani 1 1 d .
P2 P 0.20804(4) 0.62088(4) -0.10614(3) 0.01964(10) Uani 1 1 d .
N N 0.38571(15) 0.53890(13) 0.11581(11) 0.0238(3) Uani 1 1 d .
H H 0.381(2) 0.6028(19) 0.1031(17) 0.029 Uiso 1 1 d R
C1 C 0.48030(16) 0.77740(14) 0.30031(13) 0.0212(3) Uani 1 1 d .
H1A H 0.5465 0.7613 0.2619 0.025 Uiso 1 1 calc R
H1B H 0.5277 0.8450 0.3765 0.025 Uiso 1 1 calc R
C2 C 0.42988(15) 0.66668(14) 0.31469(13) 0.0197(3) Uani 1 1 d .
C3 C 0.38289(15) 0.55098(14) 0.22245(13) 0.0196(3) Uani 1 1 d .
C4 C 0.33743(17) 0.45097(15) 0.24041(14) 0.0240(3) Uani 1 1 d .
H4 H 0.3060 0.3730 0.1790 0.029 Uiso 1 1 calc R
C5 C 0.33769(19) 0.46428(17) 0.34676(15) 0.0283(4) Uani 1 1 d .
H5 H 0.3063 0.3954 0.3573 0.034 Uiso 1 1 calc R
C6 C 0.38339(18) 0.57722(17) 0.43796(15) 0.0283(4) Uani 1 1 d .
H6 H 0.3835 0.5862 0.5108 0.034 Uiso 1 1 calc R
C7 C 0.42906(17) 0.67694(16) 0.42081(14) 0.0239(3) Uani 1 1 d .
H7 H 0.4606 0.7543 0.4831 0.029 Uiso 1 1 calc R
C8 C 0.27118(15) 0.90289(14) 0.32304(13) 0.0203(3) Uani 1 1 d .
C9 C 0.27882(17) 1.02661(16) 0.36224(15) 0.0264(4) Uani 1 1 d .
H9 H 0.3232 1.0732 0.3341 0.032 Uiso 1 1 calc R
C10 C 0.22219(18) 1.08242(17) 0.44205(16) 0.0320(4) Uani 1 1 d .
H10 H 0.2287 1.1668 0.4683 0.038 Uiso 1 1 calc R
C11 C 0.15673(18) 1.01632(19) 0.48335(16) 0.0337(4) Uani 1 1 d .
H11 H 0.1195 1.0551 0.5388 0.040 Uiso 1 1 calc R
C12 C 0.14538(18) 0.89301(18) 0.44370(16) 0.0315(4) Uani 1 1 d .
H12 H 0.0993 0.8470 0.4713 0.038 Uiso 1 1 calc R
C13 C 0.20132(16) 0.83628(16) 0.36357(15) 0.0260(3) Uani 1 1 d .
H13 H 0.1920 0.7515 0.3361 0.031 Uiso 1 1 calc R
C14 C 0.43508(17) 0.95177(14) 0.20721(14) 0.0219(3) Uani 1 1 d .
C15 C 0.37715(19) 0.97655(17) 0.11351(16) 0.0291(4) Uani 1 1 d .
H15 H 0.2955 0.9239 0.0545 0.035 Uiso 1 1 calc R
C16 C 0.4376(2) 1.0773(2) 0.10555(19) 0.0406(5) Uani 1 1 d .
H16 H 0.3967 1.0935 0.0414 0.049 Uiso 1 1 calc R
C17 C 0.5567(2) 1.1543(2) 0.1901(2) 0.0437(5) Uani 1 1 d .
H17 H 0.5973 1.2238 0.1849 0.052 Uiso 1 1 calc R
C18 C 0.6166(2) 1.12928(19) 0.2828(2) 0.0404(5) Uani 1 1 d .
H18 H 0.6996 1.1810 0.3404 0.048 Uiso 1 1 calc R
C19 C 0.55615(19) 1.02926(17) 0.29179(16) 0.0308(4) Uani 1 1 d .
H19 H 0.5975 1.0134 0.3560 0.037 Uiso 1 1 calc R
C20 C 0.13218(17) 0.51353(16) -0.05918(14) 0.0243(3) Uani 1 1 d .
H20A H 0.1398 0.5570 0.0209 0.029 Uiso 1 1 calc R
H20B H 0.0350 0.4792 -0.1071 0.029 Uiso 1 1 calc R
C21 C 0.20430(16) 0.41333(15) -0.06909(13) 0.0217(3) Uani 1 1 d .
C22 C 0.32648(16) 0.42834(14) 0.01626(13) 0.0207(3) Uani 1 1 d .
C23 C 0.39311(18) 0.33497(16) 0.00283(15) 0.0261(3) Uani 1 1 d .
H23 H 0.4766 0.3460 0.0604 0.031 Uiso 1 1 calc R
C24 C 0.3391(2) 0.22647(16) -0.09324(15) 0.0311(4) Uani 1 1 d .
H24 H 0.3852 0.1635 -0.1014 0.037 Uiso 1 1 calc R
C25 C 0.2175(2) 0.21023(17) -0.17748(15) 0.0345(4) Uani 1 1 d .
H25 H 0.1793 0.1357 -0.2432 0.041 Uiso 1 1 calc R
C26 C 0.1521(2) 0.30318(16) -0.16546(15) 0.0306(4) Uani 1 1 d .
H26 H 0.0696 0.2918 -0.2242 0.037 Uiso 1 1 calc R
C27 C 0.15896(16) 0.52165(14) -0.25821(13) 0.0211(3) Uani 1 1 d .
C28 C 0.26119(18) 0.48979(15) -0.29926(15) 0.0248(3) Uani 1 1 d .
H28 H 0.3531 0.5207 -0.2490 0.030 Uiso 1 1 calc R
C29 C 0.2301(2) 0.41314(17) -0.41327(16) 0.0320(4) Uani 1 1 d .
H29 H 0.3005 0.3922 -0.4406 0.038 Uiso 1 1 calc R
C30 C 0.0964(2) 0.36770(16) -0.48656(15) 0.0346(4) Uani 1 1 d .
H30 H 0.0749 0.3156 -0.5644 0.042 Uiso 1 1 calc R
C31 C -0.0061(2) 0.39824(16) -0.44640(15) 0.0322(4) Uani 1 1 d .
H31 H -0.0978 0.3665 -0.4970 0.039 Uiso 1 1 calc R
C32 C 0.02391(17) 0.47471(15) -0.33304(14) 0.0254(3) Uani 1 1 d .
H32 H -0.0470 0.4952 -0.3063 0.030 Uiso 1 1 calc R
C33 C 0.08724(16) 0.71588(14) -0.11340(14) 0.0218(3) Uani 1 1 d .
C34 C 0.08090(18) 0.77600(16) -0.18404(15) 0.0283(4) Uani 1 1 d .
H34 H 0.1349 0.7630 -0.2299 0.034 Uiso 1 1 calc R
C35 C -0.0030(2) 0.85431(17) -0.18830(17) 0.0349(4) Uani 1 1 d .
H35 H -0.0066 0.8940 -0.2372 0.042 Uiso 1 1 calc R
C36 C -0.08181(19) 0.87471(17) -0.12093(17) 0.0365(5) Uani 1 1 d .
H36 H -0.1401 0.9276 -0.1242 0.044 Uiso 1 1 calc R
C37 C -0.07476(19) 0.81771(17) -0.04942(17) 0.0346(4) Uani 1 1 d .
H37 H -0.1277 0.8324 -0.0026 0.042 Uiso 1 1 calc R
C38 C 0.00908(17) 0.73873(16) -0.04487(15) 0.0278(4) Uani 1 1 d .
H38 H 0.0131 0.7002 0.0051 0.033 Uiso 1 1 calc R

loop_
_atom_site_aniso_label
_atom_site_aniso_U_11
_atom_site_aniso_U_22
_atom_site_aniso_U_33
_atom_site_aniso_U_23
_atom_site_aniso_U_13
_atom_site_aniso_U_12
P1 0.0217(2) 0.01768(19) 0.01698(19) 0.00659(15) 0.00503(15) 0.00486(15)
P2 0.01693(19) 0.0233(2) 0.01859(19) 0.00782(16) 0.00697(15) 0.00625(15)
N 0.0336(8) 0.0194(7) 0.0169(6) 0.0088(5) 0.0063(6) 0.0044(6)
C1 0.0214(7) 0.0207(8) 0.0201(7) 0.0083(6) 0.0056(6) 0.0060(6)
C2 0.0177(7) 0.0237(8) 0.0193(7) 0.0104(6) 0.0061(6) 0.0078(6)
C3 0.0182(7) 0.0238(8) 0.0175(7) 0.0099(6) 0.0053(6) 0.0070(6)
C4 0.0252(8) 0.0229(8) 0.0225(8) 0.0092(6) 0.0077(6) 0.0049(6)
C5 0.0327(9) 0.0307(9) 0.0295(9) 0.0182(8) 0.0147(7) 0.0089(7)
C6 0.0334(9) 0.0373(10) 0.0220(8) 0.0165(7) 0.0137(7) 0.0139(8)
C7 0.0240(8) 0.0272(8) 0.0196(8) 0.0085(7) 0.0069(6) 0.0100(7)
C8 0.0162(7) 0.0220(8) 0.0186(7) 0.0063(6) 0.0038(6) 0.0045(6)
C9 0.0246(8) 0.0242(8) 0.0280(9) 0.0088(7) 0.0089(7) 0.0058(7)
C10 0.0277(9) 0.0267(9) 0.0324(9) 0.0027(7) 0.0100(7) 0.0094(7)
C11 0.0216(8) 0.0462(11) 0.0267(9) 0.0070(8) 0.0092(7) 0.0112(8)
C12 0.0210(8) 0.0459(11) 0.0346(10) 0.0211(9) 0.0136(7) 0.0097(8)
C13 0.0199(8) 0.0285(9) 0.0306(9) 0.0139(7) 0.0084(7) 0.0074(7)
C14 0.0263(8) 0.0204(8) 0.0228(8) 0.0096(6) 0.0123(6) 0.0087(6)
C15 0.0318(9) 0.0317(9) 0.0298(9) 0.0171(8) 0.0126(7) 0.0110(7)
C16 0.0428(11) 0.0472(12) 0.0482(12) 0.0355(11) 0.0180(10) 0.0142(10)
C17 0.0417(12) 0.0398(11) 0.0658(15) 0.0352(11) 0.0257(11) 0.0080(9)
C18 0.0326(10) 0.0339(11) 0.0517(13) 0.0195(10) 0.0125(9) -0.0010(8)
C19 0.0308(9) 0.0287(9) 0.0317(9) 0.0142(8) 0.0090(8) 0.0036(7)
C20 0.0224(8) 0.0301(9) 0.0243(8) 0.0134(7) 0.0110(6) 0.0078(7)
C21 0.0235(8) 0.0249(8) 0.0187(7) 0.0105(6) 0.0089(6) 0.0046(6)
C22 0.0252(8) 0.0222(8) 0.0169(7) 0.0090(6) 0.0097(6) 0.0050(6)
C23 0.0288(9) 0.0300(9) 0.0258(8) 0.0158(7) 0.0121(7) 0.0107(7)
C24 0.0499(11) 0.0283(9) 0.0289(9) 0.0162(8) 0.0246(8) 0.0186(8)
C25 0.0574(13) 0.0235(9) 0.0195(8) 0.0059(7) 0.0147(8) 0.0068(8)
C26 0.0357(10) 0.0282(9) 0.0211(8) 0.0096(7) 0.0038(7) 0.0022(7)
C27 0.0243(8) 0.0195(7) 0.0194(7) 0.0086(6) 0.0071(6) 0.0047(6)
C28 0.0253(8) 0.0239(8) 0.0259(8) 0.0098(7) 0.0106(7) 0.0076(7)
C29 0.0451(11) 0.0287(9) 0.0283(9) 0.0114(7) 0.0194(8) 0.0174(8)
C30 0.0537(12) 0.0245(9) 0.0193(8) 0.0049(7) 0.0076(8) 0.0168(8)
C31 0.0343(10) 0.0239(9) 0.0255(9) 0.0067(7) -0.0021(7) 0.0075(7)
C32 0.0246(8) 0.0243(8) 0.0252(8) 0.0104(7) 0.0058(7) 0.0070(7)
C33 0.0166(7) 0.0207(7) 0.0219(8) 0.0044(6) 0.0046(6) 0.0039(6)
C34 0.0288(9) 0.0302(9) 0.0249(8) 0.0099(7) 0.0089(7) 0.0110(7)
C35 0.0388(10) 0.0300(9) 0.0301(9) 0.0111(8) 0.0046(8) 0.0136(8)
C36 0.0277(9) 0.0268(9) 0.0389(10) 0.0022(8) 0.0031(8) 0.0120(7)
C37 0.0254(9) 0.0286(9) 0.0412(11) 0.0027(8) 0.0150(8) 0.0083(7)
C38 0.0237(8) 0.0257(8) 0.0306(9) 0.0074(7) 0.0111(7) 0.0057(7)

loop_
_atom_type_symbol
_atom_type_description
_atom_type_scat_dispersion_real
_atom_type_scat_dispersion_imag
_atom_type_scat_source
C C 0.0033 0.0016 'International Tables Vol C Tables 4.2.6.8 and 6.1.1.4'
H H 0.0000 0.0000 'International Tables Vol C Tables 4.2.6.8 and 6.1.1.4'
N N 0.0061 0.0033 'International Tables Vol C Tables 4.2.6.8 and 6.1.1.4'
P P 0.1023 0.0942 'International Tables Vol C Tables 4.2.6.8 and 6.1.1.4'

loop_
_exptl_crystal_face_index_h
_exptl_crystal_face_index_k
_exptl_crystal_face_index_l
_exptl_crystal_face_perp_dist
_exptl_oxdiff_crystal_face_indexfrac_h
_exptl_oxdiff_crystal_face_indexfrac_k
_exptl_oxdiff_crystal_face_indexfrac_l
_exptl_oxdiff_crystal_face_x
_exptl_oxdiff_crystal_face_y
_exptl_oxdiff_crystal_face_z
1 15 1 0.0824 1.0027 14.9985 0.9990 0.7446 0.0626 0.6774
-5 14 -13 0.0879 -4.9993 14.0009 -12.9977 -0.0289 -0.7317 0.6869
-6 2 17 0.0908 -5.9969 1.9975 16.9991 0.9515 0.0772 -0.3298
7 5 -19 0.0973 6.9978 5.0021 -18.9993 -0.7293 -0.0822 0.6976
-14 7 0 0.1235 -13.9983 7.0000 0.0029 0.2975 -0.9483 -0.0612
2 -12 -7 0.0826 1.9968 -11.9980 -6.9991 -0.9079 -0.0390 -0.3730
4 -15 13 0.1045 3.9992 -15.0008 12.9980 -0.0190 0.6672 -0.7579
14 2 -1 0.0883 13.9997 1.9993 -1.0031 0.0662 0.9006 0.4761
7 14 -13 0.1099 7.0002 14.0004 -13.0005 -0.0073 0.0683 1.0058
11 -8 -11 0.0612 10.9966 -7.9981 -11.0007 -0.9120 0.4390 0.1048
5 -16 0 0.0908 4.9970 -15.9988 -0.0005 -0.7287 0.3678 -0.5776
-12 2 15 0.1161 -11.9970 1.9981 15.0007 0.8383 -0.3794 -0.4587
-4 16 -1 0.0913 -3.9972 15.9989 -0.9996 0.6793 -0.3295 0.6194
-6 -2 -12 0.0879 -6.0019 -1.9978 -11.9970 -0.7172 -0.7355 -0.0653
6 1 13 0.1031 6.0019 0.9977 12.9969 0.7223 0.7660 0.0057
-6 -15 12 0.1111 -6.0006 -15.0002 12.0004 -0.0882 -0.0278 -1.0084
-12 -8 7 0.0903 -11.9999 -7.9998 7.0021 -0.0322 -0.5844 -0.7808

loop_
_geom_angle_atom_site_label_1
_geom_angle_atom_site_label_2
_geom_angle_atom_site_label_3
_geom_angle
C8 P1 C1 101.33(7)
C14 P1 C1 101.49(7)
C14 P1 C8 100.36(7)
C27 P2 C20 99.47(7)
C33 P2 C20 102.42(8)
C33 P2 C27 100.48(7)
C3 N H 114.8(14)
C3 N C22 122.41(14)
C22 N H 114.2(14)
P1 C1 H1A 109.1
P1 C1 H1B 109.1
H1A C1 H1B 107.8
C2 C1 P1 112.58(11)
C2 C1 H1A 109.1
C2 C1 H1B 109.1
C3 C2 C1 121.36(14)
C7 C2 C1 120.01(14)
C7 C2 C3 118.63(15)
N C3 C2 119.27(14)
C4 C3 N 121.62(14)
C4 C3 C2 119.10(14)
C3 C4 H4 119.6
C5 C4 C3 120.83(16)
C5 C4 H4 119.6
C4 C5 H5 119.7
C4 C5 C6 120.69(16)
C6 C5 H5 119.7
C5 C6 H6 120.6
C5 C6 C7 118.79(16)
C7 C6 H6 120.6
C2 C7 H7 119.0
C6 C7 C2 121.96(16)
C6 C7 H7 119.0
C9 C8 P1 122.76(13)
C9 C8 C13 118.15(15)
C13 C8 P1 119.00(12)
C8 C9 H9 119.6
C10 C9 C8 120.71(17)
C10 C9 H9 119.6
C9 C10 H10 119.8
C11 C10 C9 120.49(17)
C11 C10 H10 119.8
C10 C11 H11 120.1
C10 C11 C12 119.72(17)
C12 C11 H11 120.1
C11 C12 H12 119.9
C11 C12 C13 120.20(17)
C13 C12 H12 119.9
C8 C13 H13 119.7
C12 C13 C8 120.68(17)
C12 C13 H13 119.7
C15 C14 P1 117.21(13)
C15 C14 C19 118.62(16)
C19 C14 P1 124.06(13)
C14 C15 H15 119.7
C16 C15 C14 120.62(18)
C16 C15 H15 119.7
C15 C16 H16 119.8
C17 C16 C15 120.45(19)
C17 C16 H16 119.8
C16 C17 H17 120.3
C16 C17 C18 119.42(19)
C18 C17 H17 120.3
C17 C18 H18 119.8
C19 C18 C17 120.44(19)
C19 C18 H18 119.8
C14 C19 H19 119.8
C18 C19 C14 120.42(18)
C18 C19 H19 119.8
P2 C20 H20A 109.7
P2 C20 H20B 109.7
H20A C20 H20B 108.2
C21 C20 P2 109.94(11)
C21 C20 H20A 109.7
C21 C20 H20B 109.7
C22 C21 C20 121.28(15)
C26 C21 C20 120.51(15)
C26 C21 C22 118.19(16)
C21 C22 N 120.89(15)
C23 C22 N 119.21(15)
C23 C22 C21 119.88(15)
C22 C23 H23 119.6
C24 C23 C22 120.86(16)
C24 C23 H23 119.6
C23 C24 H24 120.2
C23 C24 C25 119.69(17)
C25 C24 H24 120.2
C24 C25 H25 120.1
C26 C25 C24 119.70(17)
C26 C25 H25 120.1
C21 C26 H26 119.2
C25 C26 C21 121.66(17)
C25 C26 H26 119.2
C28 C27 P2 118.08(12)
C28 C27 C32 119.06(15)
C32 C27 P2 122.84(13)
C27 C28 H28 119.7
C29 C28 C27 120.70(17)
C29 C28 H28 119.7
C28 C29 H29 120.1
C30 C29 C28 119.79(17)
C30 C29 H29 120.1
C29 C30 H30 120.0
C29 C30 C31 119.97(17)
C31 C30 H30 120.0
C30 C31 H31 119.7
C30 C31 C32 120.64(17)
C32 C31 H31 119.7
C27 C32 H32 120.1
C31 C32 C27 119.84(17)
C31 C32 H32 120.1
C34 C33 P2 118.43(13)
C34 C33 C38 118.28(16)
C38 C33 P2 123.09(13)
C33 C34 H34 119.5
C35 C34 C33 121.07(17)
C35 C34 H34 119.5
C34 C35 H35 120.0
C34 C35 C36 120.00(19)
C36 C35 H35 120.0
C35 C36 H36 120.2
C37 C36 C35 119.55(17)
C37 C36 H36 120.2
C36 C37 H37 119.6
C36 C37 C38 120.77(18)
C38 C37 H37 119.6
C33 C38 H38 119.8
C37 C38 C33 120.32(18)
C37 C38 H38 119.8

loop_
_geom_bond_atom_site_label_1
_geom_bond_atom_site_label_2
_geom_bond_distance
P1 C1 1.8716(16)
P1 C8 1.8395(16)
P1 C14 1.8330(17)
P2 C20 1.8653(17)
P2 C27 1.8386(16)
P2 C33 1.8331(16)
N H 0.87(2)
N C3 1.405(2)
N C22 1.424(2)
C1 H1A 0.9900
C1 H1B 0.9900
C1 C2 1.507(2)
C2 C3 1.415(2)
C2 C7 1.397(2)
C3 C4 1.400(2)
C4 H4 0.9500
C4 C5 1.386(2)
C5 H5 0.9500
C5 C6 1.388(3)
C6 H6 0.9500
C6 C7 1.391(3)
C7 H7 0.9500
C8 C9 1.397(2)
C8 C13 1.401(2)
C9 H9 0.9500
C9 C10 1.391(2)
C10 H10 0.9500
C10 C11 1.378(3)
C11 H11 0.9500
C11 C12 1.385(3)
C12 H12 0.9500
C12 C13 1.392(2)
C13 H13 0.9500
C14 C15 1.393(2)
C14 C19 1.394(2)
C15 H15 0.9500
C15 C16 1.386(3)
C16 H16 0.9500
C16 C17 1.380(3)
C17 H17 0.9500
C17 C18 1.387(3)
C18 H18 0.9500
C18 C19 1.386(3)
C19 H19 0.9500
C20 H20A 0.9900
C20 H20B 0.9900
C20 C21 1.505(2)
C21 C22 1.402(2)
C21 C26 1.398(2)
C22 C23 1.396(2)
C23 H23 0.9500
C23 C24 1.385(3)
C24 H24 0.9500
C24 C25 1.386(3)
C25 H25 0.9500
C25 C26 1.385(3)
C26 H26 0.9500
C27 C28 1.394(2)
C27 C32 1.400(2)
C28 H28 0.9500
C28 C29 1.393(2)
C29 H29 0.9500
C29 C30 1.383(3)
C30 H30 0.9500
C30 C31 1.387(3)
C31 H31 0.9500
C31 C32 1.388(2)
C32 H32 0.9500
C33 C34 1.397(2)
C33 C38 1.397(2)
C34 H34 0.9500
C34 C35 1.387(2)
C35 H35 0.9500
C35 C36 1.390(3)
C36 H36 0.9500
C36 C37 1.376(3)
C37 H37 0.9500
C37 C38 1.393(3)
C38 H38 0.9500

loop_
_geom_torsion_atom_site_label_1
_geom_torsion_atom_site_label_2
_geom_torsion_atom_site_label_3
_geom_torsion_atom_site_label_4
_geom_torsion
P1 C1 C2 C3 71.75(17)
P1 C1 C2 C7 -108.35(15)
P1 C8 C9 C10 178.53(13)
P1 C8 C13 C12 -178.87(13)
P1 C14 C15 C16 175.29(15)
P1 C14 C19 C18 -175.58(15)
P2 C20 C21 C22 82.35(17)
P2 C20 C21 C26 -96.29(17)
P2 C27 C28 C29 178.86(13)
P2 C27 C32 C31 -178.65(13)
P2 C33 C34 C35 -176.40(14)
P2 C33 C38 C37 176.01(13)
N C3 C4 C5 178.80(16)
N C22 C23 C24 -179.52(16)
C1 P1 C8 C9 113.97(14)
C1 P1 C8 C13 -69.54(14)
C1 P1 C14 C15 152.74(13)
C1 P1 C14 C19 -31.13(16)
C1 C2 C3 N 1.2(2)
C1 C2 C3 C4 179.84(14)
C1 C2 C7 C6 179.98(15)
C2 C3 C4 C5 0.2(2)
C3 N C22 C21 105.64(18)
C3 N C22 C23 -75.8(2)
C3 C2 C7 C6 -0.1(2)
C3 C4 C5 C6 -0.1(3)
C4 C5 C6 C7 0.0(3)
C5 C6 C7 C2 0.2(3)
C7 C2 C3 N -178.70(14)
C7 C2 C3 C4 -0.1(2)
C8 P1 C1 C2 79.83(12)
C8 P1 C14 C15 -103.32(14)
C8 P1 C14 C19 72.81(16)
C8 C9 C10 C11 -0.4(3)
C9 C8 C13 C12 -2.2(2)
C9 C10 C11 C12 -1.0(3)
C10 C11 C12 C13 0.8(3)
C11 C12 C13 C8 0.8(3)
C13 C8 C9 C10 2.0(2)
C14 P1 C1 C2 -177.00(11)
C14 P1 C8 C9 9.90(15)
C14 P1 C8 C13 -173.61(13)
C14 C15 C16 C17 0.5(3)
C15 C14 C19 C18 0.5(3)
C15 C16 C17 C18 0.7(3)
C16 C17 C18 C19 -1.3(3)
C17 C18 C19 C14 0.7(3)
C19 C14 C15 C16 -1.1(3)
C20 P2 C27 C28 -113.81(14)
C20 P2 C27 C32 64.46(15)
C20 P2 C33 C34 -156.43(13)
C20 P2 C33 C38 28.88(16)
C20 C21 C22 N 0.6(2)
C20 C21 C22 C23 -177.95(15)
C20 C21 C26 C25 178.99(17)
C21 C22 C23 C24 -1.0(2)
C22 N C3 C2 -172.80(15)
C22 N C3 C4 8.6(2)
C22 C21 C26 C25 0.3(3)
C22 C23 C24 C25 0.2(3)
C23 C24 C25 C26 0.8(3)
C24 C25 C26 C21 -1.1(3)
C26 C21 C22 N 179.24(15)
C26 C21 C22 C23 0.7(2)
C27 P2 C20 C21 66.58(13)
C27 P2 C33 C34 -54.19(14)
C27 P2 C33 C38 131.12(14)
C27 C28 C29 C30 -0.2(3)
C28 C27 C32 C31 -0.4(2)
C28 C29 C30 C31 -0.2(3)
C29 C30 C31 C32 0.3(3)
C30 C31 C32 C27 0.0(3)
C32 C27 C28 C29 0.5(3)
C33 P2 C20 C21 169.62(11)
C33 P2 C27 C28 141.56(13)
C33 P2 C27 C32 -40.17(15)
C33 C34 C35 C36 0.5(3)
C34 C33 C38 C37 1.3(2)
C34 C35 C36 C37 0.7(3)
C35 C36 C37 C38 -0.8(3)
C36 C37 C38 C33 -0.2(3)
C38 C33 C34 C35 -1.5(3)
